data_4029042
loop_
_publ_author_name
'Song, Liyan'
'Lee, Ka-Ho'
'Lin, Zhenyang'
'Tong, Rongbiao'

_publ_section_title
;
 Structural Revision of Cephalosporolide J and Bassianolone.
;
_journal_issue 3
_journal_name_full 'The Journal of organic chemistry'
_journal_page_first 1493
_journal_paper_doi 10.1021/jo402602h
_journal_volume 79
_journal_year 2014
_chemical_absolute_configuration ad
_chemical_formula_moiety 'C14 H20 O7'
_chemical_formula_sum 'C14 H20 O7'
_chemical_formula_weight 300.30
_chemical_name_systematic
;
 ? 
;
_space_group_IT_number 19
_space_group_name_Hall 'P 2ac 2ab'
_symmetry_cell_setting orthorhombic
_symmetry_space_group_name_Hall 'P 2ac 2ab'
_symmetry_space_group_name_H-M 'P 21 21 21'
_atom_sites_solution_hydrogens geom
_atom_sites_solution_primary direct
_atom_sites_solution_secondary difmap
_audit_creation_date 2013-11-14
_audit_creation_method
;
  Olex2 1.2-beta
  (compiled May  9 2012 12:37:22, GUI svn.r4230)
;
_cell_angle_alpha 90.00
_cell_angle_beta 90.00
_cell_angle_gamma 90.00
_cell_formula_units_Z 12
_cell_length_a 11.4480(2)
_cell_length_b 14.0412(2)
_cell_length_c 29.0912(4)
_cell_measurement_reflns_used 13144
_cell_measurement_temperature 173.00(14)
_cell_measurement_theta_max 71.4820
_cell_measurement_theta_min 4.1300
_cell_volume 4676.23(12)
_computing_cell_refinement
;
CrysAlisPro, Agilent Technologies,
Version 1.171.36.28 (release 01-02-2013 CrysAlis171 .NET)
(compiled Feb  1 2013,16:14:44)
;
_computing_data_collection
;
CrysAlisPro, Agilent Technologies,
Version 1.171.36.28 (release 01-02-2013 CrysAlis171 .NET)
(compiled Feb  1 2013,16:14:44)
;
_computing_data_reduction
;
CrysAlisPro, Agilent Technologies,
Version 1.171.36.28 (release 01-02-2013 CrysAlis171 .NET)
(compiled Feb  1 2013,16:14:44)
;
_computing_molecular_graphics
;
O. V. Dolomanov, L. J. Bourhis, R. J. Gildea, J. A. K. Howard and H. Puschmann,
OLEX2: a complete structure solution, refinement and analysis program.
J. Appl. Cryst. (2009). 42, 339-341.
;
_computing_publication_material
;
O. V. Dolomanov, L. J. Bourhis, R. J. Gildea, J. A. K. Howard and H. Puschmann,
OLEX2: a complete structure solution, refinement and analysis program.
J. Appl. Cryst. (2009). 42, 339-341.
;
_computing_structure_refinement
;
XH, G.M. Sheldrick, Acta Cryst.
(2008). A64, 112-122
;
_computing_structure_solution
;
XS, G.M. Sheldrick, Acta Cryst.
(2008). A64, 112-122
;
_diffrn_ambient_temperature 173.00(14)
_diffrn_detector_area_resol_mean 15.9578
_diffrn_measured_fraction_theta_full 0.9930
_diffrn_measured_fraction_theta_max 0.8423
_diffrn_measurement_details
;
  1 omega   85.00  174.00   1.0000   12.0000
omega____ theta____ kappa____ phi______ frames
    -      110.0000   77.0000  -90.0000 89

  2 omega   38.00   68.00   1.0000   12.0000
omega____ theta____ kappa____ phi______ frames
    -      110.0000  -38.0000  -60.0000 30

  3 omega  -21.00   10.00   1.0000    3.0000
omega____ theta____ kappa____ phi______ frames
    -        0.0000  -99.0000  -30.0000 31

  4 omega   17.00   42.00   1.0000    3.0000
omega____ theta____ kappa____ phi______ frames
    -        0.0000  -99.0000  -30.0000 25

  5 omega   73.00  123.00   1.0000    5.0000
omega____ theta____ kappa____ phi______ frames
    -       55.0000  125.0000  -90.0000 50

  6 omega   91.00  117.00   1.0000    5.0000
omega____ theta____ kappa____ phi______ frames
    -       55.0000  125.0000   30.0000 26

  7 omega  -15.00   93.00   1.0000    5.0000
omega____ theta____ kappa____ phi______ frames
    -       55.0000  -19.0000  -30.0000 108

  8 omega   49.00   77.00   1.0000   12.0000
omega____ theta____ kappa____ phi______ frames
    -      110.0000  -50.0000  -90.0000 28

  9 omega   40.00   83.00   1.0000   12.0000
omega____ theta____ kappa____ phi______ frames
    -      110.0000  -50.0000    0.0000 43

 10 omega   38.00   67.00   1.0000   12.0000
omega____ theta____ kappa____ phi______ frames
    -      110.0000  -38.0000 -150.0000 29

 11 omega   42.00   68.00   1.0000   12.0000
omega____ theta____ kappa____ phi______ frames
    -      110.0000  -38.0000 -120.0000 26

 12 omega  -31.00   70.00   1.0000    3.0000
omega____ theta____ kappa____ phi______ frames
    -        0.0000   78.0000  140.0000 101

 13 omega -124.00  -34.00   1.0000    5.0000
omega____ theta____ kappa____ phi______ frames
    -      -55.0000  -57.0000  150.0000 90

 14 omega -112.00  -18.00   1.0000    5.0000
omega____ theta____ kappa____ phi______ frames
    -      -55.0000  125.0000  150.0000 94

 15 omega -127.00  -29.00   1.0000    5.0000
omega____ theta____ kappa____ phi______ frames
    -      -55.0000  -38.0000   30.0000 98

 16 omega   38.00   77.00   1.0000   12.0000
omega____ theta____ kappa____ phi______ frames
    -      110.0000   12.0000 -120.0000 39
;
_diffrn_measurement_device_type 'Xcalibur, Sapphire3, Gemini ultra'
_diffrn_measurement_method '\w scans'
_diffrn_orient_matrix_UB_11 0.0603826000
_diffrn_orient_matrix_UB_12 0.0960733000
_diffrn_orient_matrix_UB_13 -0.0095315000
_diffrn_orient_matrix_UB_21 -0.0748552000
_diffrn_orient_matrix_UB_22 0.0127046000
_diffrn_orient_matrix_UB_23 -0.0435826000
_diffrn_orient_matrix_UB_31 -0.0941325000
_diffrn_orient_matrix_UB_32 0.0514231000
_diffrn_orient_matrix_UB_33 0.0285374000
_diffrn_radiation_monochromator mirror
_diffrn_radiation_type 'Cu K\a'
_diffrn_radiation_wavelength 1.5418
_diffrn_reflns_av_R_equivalents 0.0224
_diffrn_reflns_av_unetI/netI 0.0235
_diffrn_reflns_limit_h_max 12
_diffrn_reflns_limit_h_min -13
_diffrn_reflns_limit_k_max 16
_diffrn_reflns_limit_k_min -12
_diffrn_reflns_limit_l_max 34
_diffrn_reflns_limit_l_min -34
_diffrn_reflns_number 16525
_diffrn_reflns_theta_full 66.50
_diffrn_reflns_theta_max 67.00
_diffrn_reflns_theta_min 3.50
_diffrn_source 'Enhance Ultra (Cu) X-ray Source'
_exptl_absorpt_coefficient_mu 0.872
_exptl_absorpt_correction_T_max 1.00000
_exptl_absorpt_correction_T_min 0.30451
_exptl_absorpt_correction_type multi-scan
_exptl_absorpt_process_details
;
CrysAlisPro, Agilent Technologies,
Version 1.171.36.28 (release 01-02-2013 CrysAlis171 .NET)
(compiled Feb  1 2013,16:14:44)
Empirical absorption correction using spherical harmonics,
 implemented in SCALE3 ABSPACK scaling algorithm.
;
_exptl_crystal_colour colorless
_exptl_crystal_density_diffrn 1.280
_exptl_crystal_density_method 'not measured'
_exptl_crystal_description block
_exptl_crystal_F_000 1920
_exptl_crystal_size_max 0.35
_exptl_crystal_size_mid 0.25
_exptl_crystal_size_min 0.13
_refine_diff_density_max 0.453
_refine_diff_density_min -0.426
_refine_diff_density_rms 0.044
_refine_ls_abs_structure_details 'Flack H D (1983), Acta Cryst. A39, 876-881'
_refine_ls_abs_structure_Flack -0.02(17)
_refine_ls_extinction_method none
_refine_ls_goodness_of_fit_ref 1.002
_refine_ls_hydrogen_treatment mixed
_refine_ls_matrix_type full
_refine_ls_number_parameters 571
_refine_ls_number_reflns 7317
_refine_ls_number_restraints 0
_refine_ls_restrained_S_all 1.002
_refine_ls_R_factor_all 0.0496
_refine_ls_R_factor_gt 0.0480
_refine_ls_shift/su_max 0.014
_refine_ls_shift/su_mean 0.001
_refine_ls_structure_factor_coef Fsqd
_refine_ls_weighting_details 'calc w=1/[\s^2^(Fo^2^)+(0.0711P)^2^+2.5544P] where P=(Fo^2^+2Fc^2^)/3'
_refine_ls_weighting_scheme calc
_refine_ls_wR_factor_gt 0.1245
_refine_ls_wR_factor_ref 0.1261
_reflns_number_gt 7058
_reflns_number_total 7317
_reflns_threshold_expression >2sigma(I)
_cod_data_source_file jo402602h_si_003.cif
_cod_data_source_block song6b
_cod_depositor_comments
;
The following automatic conversions were performed:

'_symmetry_cell_setting' value 'Orthorhombic' changed to
'orthorhombic' according to
/usr/data/users/saulius/automatic-downloads/current/ACS/lib/dictionaries/cif_core.dic
dictionary named 'cif_core.dic' version 2.4.2 from 2011-04-26.

Automatic conversion script
Id: cif_fix_values 2281 2013-09-26 08:29:07Z andrius 
;
_cod_original_sg_symbol_H-M P2(1)2(1)2(1)
_cod_database_code 4029042
_reflns_odcompleteness_completeness 99.30
_reflns_odcompleteness_iscentric 1
_reflns_odcompleteness_theta 66.97

loop_
_space_group_symop_id
_space_group_symop_operation_xyz
1 'x, y, z'
2 '-x+1/2, -y, z+1/2'
3 'x+1/2, -y+1/2, -z'
4 '-x, y+1/2, -z+1/2'

loop_
_atom_site_label
_atom_site_type_symbol
_atom_site_fract_x
_atom_site_fract_y
_atom_site_fract_z
_atom_site_U_iso_or_equiv
_atom_site_adp_type
_atom_site_occupancy
_atom_site_symmetry_multiplicity
_atom_site_calc_flag
_atom_site_refinement_flags
_atom_site_disorder_assembly
_atom_site_disorder_group
O1 O 0.68907(14) 0.41676(12) 0.54937(6) 0.0334(4) Uani 1 1 d . . .
O2 O 0.70013(19) 0.55316(16) 0.58791(11) 0.0715(8) Uani 1 1 d . . .
O3 O 0.34141(15) 0.45556(13) 0.51854(6) 0.0344(4) Uani 1 1 d . . .
O4 O 0.42623(16) 0.43461(13) 0.44950(6) 0.0391(4) Uani 1 1 d . . .
O5 O 0.33143(15) 0.29082(13) 0.56585(6) 0.0363(4) Uani 1 1 d . . .
O6 O 0.1894(3) 0.3304(2) 0.61409(13) 0.1061(13) Uani 1 1 d . . .
O7 O 0.56497(15) 0.22021(12) 0.55106(6) 0.0365(4) Uani 1 1 d . . .
C1 C 0.6449(2) 0.49744(17) 0.56597(9) 0.0352(6) Uani 1 1 d . . .
C2 C 0.5176(2) 0.51134(17) 0.55410(9) 0.0331(5) Uani 1 1 d . . .
H2A H 0.5131 0.5568 0.5282 0.040 Uiso 1 1 calc R . .
H2B H 0.4789 0.5417 0.5808 0.040 Uiso 1 1 calc R . .
C3 C 0.4471(2) 0.42297(17) 0.54112(8) 0.0297(5) Uani 1 1 d . . .
H3 H 0.4934 0.3810 0.5201 0.036 Uiso 1 1 calc R . .
C4 C 0.4055(2) 0.36710(18) 0.58293(9) 0.0319(5) Uani 1 1 d . . .
H4 H 0.3578 0.4101 0.6029 0.038 Uiso 1 1 calc R . .
C5 C 0.5046(2) 0.32585(18) 0.61123(8) 0.0323(5) Uani 1 1 d . . .
H5A H 0.5485 0.3793 0.6252 0.039 Uiso 1 1 calc R . .
H5B H 0.4703 0.2883 0.6367 0.039 Uiso 1 1 calc R . .
C6 C 0.5905(2) 0.26295(17) 0.58584(9) 0.0326(5) Uani 1 1 d . . .
C7 C 0.7127(2) 0.2538(2) 0.60584(10) 0.0410(6) Uani 1 1 d . . .
H7A H 0.7266 0.1869 0.6151 0.049 Uiso 1 1 calc R . .
H7B H 0.7189 0.2941 0.6337 0.049 Uiso 1 1 calc R . .
C8 C 0.8059(2) 0.2840(2) 0.57126(11) 0.0413(6) Uani 1 1 d . . .
H8A H 0.8834 0.2635 0.5827 0.050 Uiso 1 1 calc R . .
H8B H 0.7914 0.2509 0.5418 0.050 Uiso 1 1 calc R . .
C9 C 0.8087(2) 0.39058(19) 0.56269(10) 0.0378(6) Uani 1 1 d . . .
H9 H 0.8296 0.4241 0.5919 0.045 Uiso 1 1 calc R . .
C10 C 0.8925(3) 0.4201(2) 0.52550(12) 0.0527(8) Uani 1 1 d . . .
H10G H 0.8743 0.3855 0.4971 0.079 Uiso 1 1 calc R . .
H10H H 0.9725 0.4053 0.5351 0.079 Uiso 1 1 calc R . .
H10I H 0.8852 0.4887 0.5200 0.079 Uiso 1 1 calc R . .
C11 C 0.3421(2) 0.45621(16) 0.47203(8) 0.0308(5) Uani 1 1 d . . .
C12 C 0.2255(2) 0.48426(19) 0.45382(10) 0.0381(6) Uani 1 1 d . . .
H12D H 0.1712 0.4306 0.4568 0.057 Uiso 1 1 calc R . .
H12E H 0.2328 0.5018 0.4213 0.057 Uiso 1 1 calc R . .
H12F H 0.1957 0.5388 0.4713 0.057 Uiso 1 1 calc R . .
C13 C 0.2268(2) 0.2800(2) 0.58468(12) 0.0453(7) Uani 1 1 d . . .
C14 C 0.1590(3) 0.2022(2) 0.56251(13) 0.0554(8) Uani 1 1 d . . .
H14G H 0.1286 0.2243 0.5329 0.083 Uiso 1 1 calc R . .
H14H H 0.0937 0.1839 0.5825 0.083 Uiso 1 1 calc R . .
H14I H 0.2099 0.1470 0.5576 0.083 Uiso 1 1 calc R . .
O1A O 0.04646(14) 0.76139(12) 0.59957(6) 0.0322(4) Uani 1 1 d . . .
O2A O -0.05342(17) 0.83463(14) 0.54292(7) 0.0456(5) Uani 1 1 d . . .
O3A O 0.32833(16) 0.94049(13) 0.58744(6) 0.0405(4) Uani 1 1 d . . .
O4A O 0.2706(3) 0.9704(2) 0.65858(9) 0.0843(10) Uani 1 1 d . . .
O5A O 0.42683(14) 0.76948(13) 0.57551(6) 0.0362(4) Uani 1 1 d . . .
O6A O 0.52012(16) 0.84699(16) 0.51885(7) 0.0462(5) Uani 1 1 d . . .
O7A O 0.27199(17) 0.64597(13) 0.62459(6) 0.0401(4) Uani 1 1 d . . .
C1A C 0.0321(2) 0.82715(17) 0.56680(8) 0.0314(5) Uani 1 1 d . . .
C2A C 0.1355(2) 0.89338(18) 0.56392(10) 0.0389(6) Uani 1 1 d . . .
H2AA H 0.1140 0.9538 0.5793 0.047 Uiso 1 1 calc R . .
H2AB H 0.1493 0.9082 0.5311 0.047 Uiso 1 1 calc R . .
C3A C 0.2500(2) 0.85891(17) 0.58451(9) 0.0311(5) Uani 1 1 d . . .
H3A H 0.2365 0.8312 0.6157 0.037 Uiso 1 1 calc R . .
C4A C 0.3148(2) 0.78837(18) 0.55427(8) 0.0305(5) Uani 1 1 d . . .
H4A H 0.3291 0.8190 0.5238 0.037 Uiso 1 1 calc R . .
C5A C 0.2535(2) 0.69467(18) 0.54622(8) 0.0311(5) Uani 1 1 d . . .
H5AA H 0.3049 0.6542 0.5271 0.037 Uiso 1 1 calc R . .
H5AB H 0.1818 0.7073 0.5282 0.037 Uiso 1 1 calc R . .
C6A C 0.2196(2) 0.63860(17) 0.58856(9) 0.0316(5) Uani 1 1 d . . .
C7A C 0.1175(2) 0.57008(18) 0.58450(10) 0.0383(6) Uani 1 1 d . . .
H7AA H 0.1443 0.5046 0.5914 0.046 Uiso 1 1 calc R . .
H7AB H 0.0871 0.5710 0.5526 0.046 Uiso 1 1 calc R . .
C8A C 0.0200(2) 0.59780(19) 0.61786(9) 0.0383(6) Uani 1 1 d . . .
H8AA H -0.0369 0.5448 0.6196 0.046 Uiso 1 1 calc R . .
H8AB H 0.0540 0.6063 0.6489 0.046 Uiso 1 1 calc R . .
C9A C -0.0443(2) 0.68773(19) 0.60474(9) 0.0340(5) Uani 1 1 d . . .
H9A H -0.0859 0.6782 0.5749 0.041 Uiso 1 1 calc R . .
C10A C -0.1294(2) 0.7198(2) 0.64092(10) 0.0446(7) Uani 1 1 d . . .
H10J H -0.0884 0.7275 0.6703 0.067 Uiso 1 1 calc R . .
H10K H -0.1911 0.6720 0.6443 0.067 Uiso 1 1 calc R . .
H10L H -0.1640 0.7807 0.6318 0.067 Uiso 1 1 calc R . .
C11A C 0.3361(3) 0.9862(2) 0.62711(10) 0.0451(7) Uani 1 1 d . . .
C12A C 0.4299(3) 1.0597(2) 0.62649(13) 0.0616(9) Uani 1 1 d . . .
H12G H 0.5029 1.0317 0.6378 0.092 Uiso 1 1 calc R . .
H12H H 0.4074 1.1130 0.6463 0.092 Uiso 1 1 calc R . .
H12I H 0.4411 1.0826 0.5950 0.092 Uiso 1 1 calc R . .
C13A C 0.5218(2) 0.80447(17) 0.55487(9) 0.0307(5) Uani 1 1 d . . .
C14A C 0.6287(2) 0.7845(2) 0.58289(11) 0.0420(6) Uani 1 1 d . . .
H14J H 0.6333 0.8300 0.6084 0.063 Uiso 1 1 calc R . .
H14K H 0.6982 0.7907 0.5635 0.063 Uiso 1 1 calc R . .
H14L H 0.6245 0.7196 0.5952 0.063 Uiso 1 1 calc R . .
O1B O -0.0120(4) 0.4183(3) 0.23320(16) 0.0472(11) Uiso 0.50 1 d P A 1
O2B O 0.0253(5) 0.4782(4) 0.16656(18) 0.0515(13) Uiso 0.50 1 d P A 1
O3B O 0.3320(5) 0.4408(4) 0.2761(2) 0.0576(18) Uiso 0.50 1 d P A 1
O4B O 0.2414(3) 0.5142(2) 0.33120(9) 0.0728(7) Uani 1 1 d . A .
O5B O 0.3049(11) 0.2499(12) 0.2775(6) 0.060(3) Uani 0.50 1 d P A 1
O6B O 0.4955(7) 0.2263(6) 0.2390(3) 0.100(2) Uiso 0.50 1 d P A 1
O7B O 0.0575(4) 0.2483(4) 0.29335(17) 0.0563(11) Uiso 0.50 1 d P A 1
C1B C 0.0522(8) 0.4523(6) 0.2043(3) 0.052(2) Uiso 0.50 1 d P A 1
C2B C 0.1745(7) 0.4691(5) 0.2223(2) 0.0450(18) Uiso 0.50 1 d P A 1
H2BA H 0.1771 0.5344 0.2350 0.054 Uiso 0.50 1 calc PR A 1
H2BB H 0.2283 0.4676 0.1956 0.054 Uiso 0.50 1 calc PR A 1
C3B C 0.2233(6) 0.4015(5) 0.2588(2) 0.0383(18) Uiso 0.50 1 d P A 1
H3B H 0.1659 0.3946 0.2845 0.046 Uiso 0.50 1 calc PR A 1
C4B C 0.2529(7) 0.3019(4) 0.2385(2) 0.0389(15) Uiso 0.50 1 d P A 1
H4B H 0.3125 0.3091 0.2136 0.047 Uiso 0.50 1 calc PR A 1
C5B C 0.1481(6) 0.2473(4) 0.2199(2) 0.0426(14) Uiso 0.50 1 d P A 1
H5BA H 0.1220 0.2784 0.1911 0.051 Uiso 0.50 1 calc PR A 1
H5BB H 0.1736 0.1820 0.2119 0.051 Uiso 0.50 1 calc PR A 1
C6B C 0.0461(6) 0.2404(5) 0.2516(2) 0.0474(14) Uiso 0.50 1 d P A 1
C7B C -0.0708(8) 0.2187(7) 0.2290(3) 0.067(2) Uiso 0.50 1 d P A 1
H7BA H -0.1027 0.1581 0.2410 0.081 Uiso 0.50 1 calc PR A 1
H7BB H -0.0607 0.2123 0.1953 0.081 Uiso 0.50 1 calc PR A 1
C8B C -0.1571(8) 0.3033(7) 0.2401(3) 0.072(2) Uiso 0.50 1 d P A 1
H8BA H -0.2372 0.2844 0.2310 0.086 Uiso 0.50 1 calc PR A 1
H8BB H -0.1572 0.3145 0.2737 0.086 Uiso 0.50 1 calc PR A 1
C9B C -0.1265(8) 0.3937(7) 0.2163(3) 0.061(2) Uiso 0.50 1 d P A 1
H9B H -0.1201 0.3804 0.1826 0.073 Uiso 0.50 1 calc PR A 1
C10B C -0.2031(9) 0.4749(7) 0.2225(4) 0.079(2) Uiso 0.50 1 d P A 1
H10A H -0.2154 0.4861 0.2554 0.118 Uiso 0.50 1 calc PR A 1
H10B H -0.2783 0.4622 0.2076 0.118 Uiso 0.50 1 calc PR A 1
H10C H -0.1674 0.5315 0.2086 0.118 Uiso 0.50 1 calc PR A 1
C11B C 0.3341(4) 0.4880(3) 0.31613(11) 0.0584(9) Uani 1 1 d . . .
C12B C 0.4497(4) 0.5140(3) 0.33521(15) 0.0794(12) Uani 1 1 d . A .
H12A H 0.4719 0.5774 0.3242 0.119 Uiso 1 1 calc R . .
H12B H 0.5081 0.4674 0.3252 0.119 Uiso 1 1 calc R . .
H12C H 0.4456 0.5144 0.3689 0.119 Uiso 1 1 calc R . .
C13B C 0.4074(12) 0.2112(8) 0.2672(4) 0.064(3) Uiso 0.50 1 d P A 1
C14B C 0.4691(14) 0.1613(11) 0.3110(5) 0.097(5) Uiso 0.50 1 d P A 1
H14A H 0.4579 0.2013 0.3383 0.145 Uiso 0.50 1 calc PR A 1
H14B H 0.5528 0.1538 0.3051 0.145 Uiso 0.50 1 calc PR A 1
H14C H 0.4338 0.0987 0.3163 0.145 Uiso 0.50 1 calc PR A 1
O1C O 0.0217(5) 0.3867(4) 0.22991(17) 0.0518(12) Uiso 0.50 1 d P A 2
O2C O 0.0615(5) 0.4990(4) 0.17229(19) 0.0584(14) Uiso 0.50 1 d P A 2
O3C O 0.3542(4) 0.4209(4) 0.28263(17) 0.0411(13) Uiso 0.50 1 d P A 2
O5C O 0.3374(9) 0.2347(9) 0.2760(5) 0.0393(18) Uani 0.50 1 d P A 2
O6C O 0.4661(7) 0.1896(6) 0.2314(3) 0.089(2) Uiso 0.50 1 d P A 2
O7C O 0.0844(4) 0.2035(3) 0.28265(16) 0.0497(10) Uiso 0.50 1 d P A 2
C1C C 0.0910(7) 0.4553(5) 0.2055(2) 0.0380(17) Uiso 0.50 1 d P A 2
C2C C 0.2145(6) 0.4596(5) 0.2256(2) 0.0383(16) Uiso 0.50 1 d P A 2
H2CA H 0.2242 0.5228 0.2401 0.046 Uiso 0.50 1 calc PR A 2
H2CB H 0.2701 0.4567 0.1995 0.046 Uiso 0.50 1 calc PR A 2
C3C C 0.2527(7) 0.3833(5) 0.2612(2) 0.0395(18) Uiso 0.50 1 d P A 2
H3C H 0.1895 0.3713 0.2842 0.047 Uiso 0.50 1 calc PR A 2
C4C C 0.2951(6) 0.2926(4) 0.2407(2) 0.0372(15) Uiso 0.50 1 d P A 2
H4C H 0.3603 0.3069 0.2189 0.045 Uiso 0.50 1 calc PR A 2
C5C C 0.2010(6) 0.2362(4) 0.2154(2) 0.0427(13) Uiso 0.50 1 d P A 2
H5CA H 0.1795 0.2725 0.1874 0.051 Uiso 0.50 1 calc PR A 2
H5CB H 0.2364 0.1755 0.2050 0.051 Uiso 0.50 1 calc PR A 2
C6C C 0.0887(6) 0.2122(4) 0.2409(2) 0.0397(13) Uiso 0.50 1 d P A 2
C7C C -0.0202(7) 0.1929(6) 0.2125(3) 0.0632(18) Uiso 0.50 1 d P A 2
H7CA H -0.0437 0.1254 0.2159 0.076 Uiso 0.50 1 calc PR A 2
H7CB H -0.0037 0.2050 0.1796 0.076 Uiso 0.50 1 calc PR A 2
C8C C -0.1221(8) 0.2599(7) 0.2292(3) 0.069(2) Uiso 0.50 1 d P A 2
H8CA H -0.1976 0.2372 0.2168 0.083 Uiso 0.50 1 calc PR A 2
H8CB H -0.1268 0.2590 0.2632 0.083 Uiso 0.50 1 calc PR A 2
C9C C -0.0973(8) 0.3623(7) 0.2122(3) 0.066(2) Uiso 0.50 1 d P A 2
H9C H -0.0974 0.3639 0.1779 0.079 Uiso 0.50 1 calc PR A 2
C10C C -0.1907(10) 0.4314(9) 0.2311(4) 0.091(3) Uiso 0.50 1 d P A 2
H10D H -0.2664 0.4167 0.2171 0.137 Uiso 0.50 1 calc PR A 2
H10E H -0.1686 0.4970 0.2236 0.137 Uiso 0.50 1 calc PR A 2
H10F H -0.1963 0.4242 0.2645 0.137 Uiso 0.50 1 calc PR A 2
C13C C 0.4405(7) 0.1908(6) 0.2724(3) 0.049(2) Uiso 0.50 1 d P A 2
C14C C 0.4660(10) 0.1318(8) 0.3087(4) 0.066(3) Uiso 0.50 1 d P A 2
H14D H 0.4957 0.1698 0.3344 0.099 Uiso 0.50 1 calc PR A 2
H14E H 0.5255 0.0855 0.2993 0.099 Uiso 0.50 1 calc PR A 2
H14F H 0.3952 0.0980 0.3182 0.099 Uiso 0.50 1 calc PR A 2

loop_
_atom_site_aniso_label
_atom_site_aniso_U_11
_atom_site_aniso_U_22
_atom_site_aniso_U_33
_atom_site_aniso_U_23
_atom_site_aniso_U_13
_atom_site_aniso_U_12
O1 0.0254(8) 0.0322(8) 0.0426(10) -0.0045(8) -0.0023(8) 0.0001(7)
O2 0.0459(12) 0.0413(11) 0.127(2) -0.0341(14) -0.0247(14) 0.0048(10)
O3 0.0270(8) 0.0439(10) 0.0323(9) -0.0030(8) -0.0008(7) 0.0068(8)
O4 0.0409(10) 0.0408(10) 0.0357(9) 0.0006(8) 0.0019(9) 0.0071(8)
O5 0.0266(8) 0.0373(9) 0.0452(10) -0.0081(8) 0.0035(8) -0.0054(7)
O6 0.087(2) 0.086(2) 0.145(3) -0.058(2) 0.077(2) -0.0454(17)
O7 0.0345(9) 0.0302(8) 0.0448(10) -0.0084(8) -0.0031(8) -0.0007(7)
C1 0.0358(13) 0.0254(12) 0.0445(14) -0.0001(11) -0.0007(12) -0.0026(11)
C2 0.0338(12) 0.0300(12) 0.0354(12) 0.0033(10) -0.0008(11) 0.0032(10)
C3 0.0255(11) 0.0326(12) 0.0309(12) -0.0028(10) 0.0004(10) 0.0049(10)
C4 0.0295(12) 0.0320(12) 0.0342(12) -0.0040(10) 0.0019(11) -0.0029(10)
C5 0.0360(13) 0.0303(12) 0.0307(12) 0.0001(10) -0.0001(11) -0.0028(10)
C6 0.0334(13) 0.0253(11) 0.0391(13) 0.0046(11) -0.0006(11) -0.0025(10)
C7 0.0392(14) 0.0359(13) 0.0480(15) 0.0009(12) -0.0111(12) 0.0045(11)
C8 0.0297(13) 0.0381(14) 0.0561(17) -0.0065(13) -0.0065(12) 0.0032(11)
C9 0.0246(12) 0.0385(13) 0.0501(15) -0.0052(12) -0.0065(11) 0.0001(10)
C10 0.0313(14) 0.0561(19) 0.071(2) -0.0035(16) 0.0027(14) -0.0059(13)
C11 0.0371(13) 0.0210(10) 0.0344(12) -0.0021(10) -0.0011(11) 0.0024(10)
C12 0.0373(14) 0.0351(13) 0.0418(14) -0.0025(12) -0.0104(12) 0.0048(11)
C13 0.0362(14) 0.0371(14) 0.0627(18) -0.0019(14) 0.0165(14) -0.0024(12)
C14 0.0351(14) 0.0523(17) 0.079(2) -0.0068(17) 0.0042(15) -0.0124(13)
O1A 0.0256(8) 0.0361(9) 0.0349(9) 0.0056(7) -0.0032(7) -0.0035(7)
O2A 0.0425(11) 0.0430(10) 0.0512(11) 0.0074(9) -0.0152(9) 0.0017(9)
O3A 0.0431(10) 0.0372(9) 0.0413(10) 0.0028(8) 0.0022(9) -0.0134(8)
O4A 0.122(2) 0.0712(16) 0.0601(15) -0.0219(13) 0.0298(17) -0.0459(18)
O5A 0.0219(8) 0.0443(10) 0.0426(10) 0.0117(8) -0.0038(7) -0.0035(7)
O6A 0.0294(9) 0.0673(13) 0.0419(10) 0.0077(10) 0.0032(8) -0.0060(9)
O7A 0.0413(10) 0.0410(10) 0.0381(10) 0.0074(8) -0.0104(9) -0.0066(8)
C1A 0.0294(12) 0.0318(12) 0.0331(12) -0.0009(10) 0.0018(11) 0.0052(10)
C2A 0.0323(13) 0.0317(13) 0.0526(16) 0.0102(12) 0.0042(12) 0.0037(11)
C3A 0.0296(12) 0.0285(11) 0.0350(12) 0.0042(10) -0.0007(11) -0.0067(10)
C4A 0.0217(11) 0.0375(12) 0.0323(12) 0.0061(10) -0.0036(10) 0.0011(9)
C5A 0.0252(11) 0.0371(12) 0.0309(11) -0.0040(10) -0.0027(10) 0.0041(10)
C6A 0.0282(12) 0.0280(11) 0.0386(13) -0.0009(10) -0.0032(11) 0.0037(9)
C7A 0.0387(14) 0.0273(12) 0.0490(15) -0.0008(11) -0.0077(13) -0.0036(10)
C8A 0.0341(13) 0.0394(14) 0.0414(14) 0.0059(11) -0.0015(12) -0.0131(11)
C9A 0.0260(12) 0.0412(14) 0.0349(12) 0.0005(11) -0.0034(10) -0.0087(11)
C10A 0.0270(13) 0.0638(18) 0.0430(14) 0.0000(14) 0.0010(11) -0.0073(13)
C11A 0.0551(17) 0.0349(14) 0.0452(15) 0.0004(12) 0.0011(15) -0.0111(13)
C12A 0.069(2) 0.0454(17) 0.070(2) -0.0039(16) -0.0024(18) -0.0240(17)
C13A 0.0232(11) 0.0307(11) 0.0380(13) -0.0032(11) 0.0032(10) -0.0023(9)
C14A 0.0254(12) 0.0406(14) 0.0601(17) 0.0048(13) -0.0041(12) -0.0017(11)
O4B 0.0813(18) 0.0867(19) 0.0503(13) -0.0262(13) -0.0048(13) 0.0044(15)
O5B 0.055(7) 0.079(7) 0.047(4) 0.005(4) 0.023(5) 0.025(4)
C11B 0.078(2) 0.0559(19) 0.0410(16) -0.0114(14) -0.0005(17) -0.0097(18)
C12B 0.087(3) 0.076(3) 0.074(3) -0.007(2) -0.010(2) -0.018(2)
O5C 0.035(5) 0.049(4) 0.034(3) 0.000(3) 0.021(4) 0.018(4)

loop_
_atom_type_symbol
_atom_type_description
_atom_type_scat_dispersion_real
_atom_type_scat_dispersion_imag
_atom_type_scat_source
C C 0.0181 0.0091 'International Tables Vol C Tables 4.2.6.8 and 6.1.1.4'
H H 0.0000 0.0000 'International Tables Vol C Tables 4.2.6.8 and 6.1.1.4'
O O 0.0492 0.0322 'International Tables Vol C Tables 4.2.6.8 and 6.1.1.4'

loop_
_geom_angle_atom_site_label_1
_geom_angle_atom_site_label_2
_geom_angle_atom_site_label_3
_geom_angle
C1 O1 C9 118.1(2)
C11 O3 C3 116.76(19)
C13 O5 C4 118.1(2)
O1 C1 C2 113.2(2)
O2 C1 O1 123.5(2)
O2 C1 C2 123.4(2)
C1 C2 C3 117.5(2)
O3 C3 C2 107.22(19)
O3 C3 C4 105.23(18)
C4 C3 C2 112.7(2)
O5 C4 C3 106.8(2)
O5 C4 C5 109.9(2)
C5 C4 C3 113.3(2)
C6 C5 C4 116.3(2)
O7 C6 C5 122.6(2)
O7 C6 C7 120.0(2)
C5 C6 C7 117.4(2)
C6 C7 C8 111.6(2)
C9 C8 C7 113.4(2)
O1 C9 C8 105.7(2)
O1 C9 C10 109.6(2)
C10 C9 C8 113.8(2)
O3 C11 C12 110.6(2)
O4 C11 O3 123.2(2)
O4 C11 C12 126.2(2)
O5 C13 C14 112.1(3)
O6 C13 O5 123.6(3)
O6 C13 C14 124.1(3)
C1A O1A C9A 118.05(19)
C11A O3A C3A 118.2(2)
C13A O5A C4A 117.50(18)
O1A C1A C2A 111.6(2)
O2A C1A O1A 124.8(2)
O2A C1A C2A 123.5(2)
C1A C2A C3A 117.3(2)
O3A C3A C2A 107.67(19)
O3A C3A C4A 104.24(19)
C4A C3A C2A 113.6(2)
O5A C4A C3A 107.77(19)
O5A C4A C5A 108.57(19)
C5A C4A C3A 115.54(19)
C4A C5A C6A 116.5(2)
O7A C6A C5A 122.2(2)
O7A C6A C7A 120.2(2)
C5A C6A C7A 117.6(2)
C6A C7A C8A 110.6(2)
C9A C8A C7A 114.1(2)
O1A C9A C8A 105.59(19)
O1A C9A C10A 108.6(2)
C10A C9A C8A 112.9(2)
O3A C11A C12A 111.9(3)
O4A C11A O3A 122.2(3)
O4A C11A C12A 125.8(3)
O5A C13A C14A 110.6(2)
O6A C13A O5A 124.0(2)
O6A C13A C14A 125.4(2)
C1B O1B C9B 114.1(6)
C11B O3B C3B 120.4(5)
C13B O5B C4B 112.6(14)
O1B C1B C2B 112.5(7)
O2B C1B O1B 126.7(9)
O2B C1B C2B 120.5(8)
C1B C2B C3B 118.7(6)
O3B C3B C2B 108.5(6)
O3B C3B C4B 106.7(6)
C2B C3B C4B 111.9(6)
O5B C4B C3B 103.9(8)
O5B C4B C5B 110.0(9)
C5B C4B C3B 114.5(6)
C6B C5B C4B 115.4(5)
O7B C6B C5B 121.6(6)
O7B C6B C7B 122.7(7)
C5B C6B C7B 115.7(6)
C6B C7B C8B 108.1(7)
C9B C8B C7B 113.5(8)
O1B C9B C8B 105.1(7)
O1B C9B C10B 108.6(7)
C10B C9B C8B 118.1(9)
O3B C11B C12B 117.6(4)
O3B C11B O3C 17.9(3)
O4B C11B O3B 116.8(4)
O4B C11B C12B 125.1(3)
O4B C11B O3C 127.9(4)
O3C C11B C12B 106.6(4)
O5B C13B C14B 112.6(12)
O6B C13B O5B 138.8(14)
O6B C13B C14B 103.1(11)
C1C O1C C9C 119.1(6)
C11B O3C C3C 115.4(5)
C13C O5C C4C 121.1(11)
O1C C1C C2C 110.4(5)
O2C C1C O1C 126.1(8)
O2C C1C C2C 123.4(7)
C1C C2C C3C 119.2(5)
O3C C3C C2C 105.5(5)
O3C C3C C4C 103.1(6)
C4C C3C C2C 114.5(6)
O5C C4C C3C 108.5(7)
O5C C4C C5C 107.3(8)
C3C C4C C5C 114.1(6)
C6C C5C C4C 118.3(5)
O7C C6C C5C 122.8(5)
O7C C6C C7C 119.3(6)
C7C C6C C5C 117.8(6)
C6C C7C C8C 109.4(7)
C9C C8C C7C 108.7(7)
O1C C9C C8C 105.6(7)
O1C C9C C10C 111.4(7)
C10C C9C C8C 110.1(8)
O5C C13C C14C 113.9(10)
O6C C13C O5C 107.2(10)
O6C C13C C14C 133.4(9)

loop_
_geom_bond_atom_site_label_1
_geom_bond_atom_site_label_2
_geom_bond_distance
O1 C1 1.331(3)
O1 C9 1.470(3)
O2 C1 1.191(3)
O3 C3 1.451(3)
O3 C11 1.353(3)
O4 C11 1.204(3)
O5 C4 1.454(3)
O5 C13 1.326(3)
O6 C13 1.190(4)
O7 C6 1.212(3)
C1 C2 1.510(4)
C2 C3 1.527(3)
C3 C4 1.524(3)
C4 C5 1.517(4)
C5 C6 1.514(4)
C6 C7 1.521(4)
C7 C8 1.526(4)
C8 C9 1.517(4)
C9 C10 1.504(4)
C11 C12 1.489(3)
C13 C14 1.487(4)
O1A C1A 1.337(3)
O1A C9A 1.474(3)
O2A C1A 1.205(3)
O3A C3A 1.457(3)
O3A C11A 1.323(3)
O4A C11A 1.204(4)
O5A C4A 1.448(3)
O5A C13A 1.336(3)
O6A C13A 1.206(3)
O7A C6A 1.212(3)
C1A C2A 1.508(4)
C2A C3A 1.521(4)
C3A C4A 1.518(4)
C4A C5A 1.509(3)
C5A C6A 1.513(4)
C6A C7A 1.518(4)
C7A C8A 1.530(4)
C8A C9A 1.511(4)
C9A C10A 1.503(4)
C11A C12A 1.490(4)
C13A C14A 1.496(4)
O1B C1B 1.215(10)
O1B C9B 1.441(9)
O2B C1B 1.197(10)
O3B C3B 1.451(9)
O3B C11B 1.341(7)
O4B C11B 1.205(5)
O5B C4B 1.475(19)
O5B C13B 1.328(13)
O6B C13B 1.316(14)
O7B C6B 1.226(8)
C1B C2B 1.512(11)
C2B C3B 1.531(10)
C3B C4B 1.556(9)
C4B C5B 1.523(9)
C5B C6B 1.492(10)
C6B C7B 1.523(10)
C7B C8B 1.579(12)
C8B C9B 1.489(12)
C9B C10B 1.450(15)
C11B C12B 1.481(6)
C11B O3C 1.376(6)
C13B C14B 1.618(18)
O1C C1C 1.437(9)
O1C C9C 1.496(10)
O2C C1C 1.193(9)
O3C C3C 1.420(9)
O5C C4C 1.397(16)
O5C C13C 1.336(11)
O6C C13C 1.227(11)
O7C C6C 1.221(7)
C1C C2C 1.531(10)
C2C C3C 1.554(10)
C3C C4C 1.488(10)
C4C C5C 1.527(9)
C5C C6C 1.523(9)
C6C C7C 1.520(9)
C7C C8C 1.576(12)
C8C C9C 1.548(13)
C9C C10C 1.543(15)
C13C C14C 1.373(14)

loop_
_geom_torsion_atom_site_label_1
_geom_torsion_atom_site_label_2
_geom_torsion_atom_site_label_3
_geom_torsion_atom_site_label_4
_geom_torsion
O1 C1 C2 C3 20.9(3)
O2 C1 C2 C3 -159.2(3)
O3 C3 C4 O5 58.3(2)
O3 C3 C4 C5 179.49(19)
O5 C4 C5 C6 64.0(3)
O7 C6 C7 C8 57.9(3)
C1 O1 C9 C8 139.4(2)
C1 O1 C9 C10 -97.6(3)
C1 C2 C3 O3 -163.5(2)
C1 C2 C3 C4 81.2(3)
C2 C3 C4 O5 174.86(19)
C2 C3 C4 C5 -64.0(3)
C3 O3 C11 O4 -2.7(3)
C3 O3 C11 C12 175.80(19)
C3 C4 C5 C6 -55.3(3)
C4 O5 C13 O6 1.6(5)
C4 O5 C13 C14 177.5(3)
C4 C5 C6 O7 -25.0(3)
C4 C5 C6 C7 155.5(2)
C5 C6 C7 C8 -122.6(2)
C6 C7 C8 C9 71.4(3)
C7 C8 C9 O1 -54.3(3)
C7 C8 C9 C10 -174.7(2)
C9 O1 C1 O2 6.3(4)
C9 O1 C1 C2 -173.8(2)
C11 O3 C3 C2 97.1(2)
C11 O3 C3 C4 -142.7(2)
C13 O5 C4 C3 -129.4(2)
C13 O5 C4 C5 107.4(3)
O1A C1A C2A C3A 20.0(3)
O2A C1A C2A C3A -161.4(3)
O3A C3A C4A O5A 57.1(2)
O3A C3A C4A C5A 178.71(19)
O5A C4A C5A C6A 65.1(3)
O7A C6A C7A C8A 61.6(3)
C1A O1A C9A C8A 144.4(2)
C1A O1A C9A C10A -94.3(2)
C1A C2A C3A O3A -167.2(2)
C1A C2A C3A C4A 77.9(3)
C2A C3A C4A O5A 174.05(18)
C2A C3A C4A C5A -64.4(3)
C3A O3A C11A O4A -9.6(5)
C3A O3A C11A C12A 172.8(2)
C3A C4A C5A C6A -56.1(3)
C4A O5A C13A O6A -3.3(4)
C4A O5A C13A C14A 176.0(2)
C4A C5A C6A O7A -26.7(3)
C4A C5A C6A C7A 154.4(2)
C5A C6A C7A C8A -119.5(2)
C6A C7A C8A C9A 71.0(3)
C7A C8A C9A O1A -54.5(3)
C7A C8A C9A C10A -173.0(2)
C9A O1A C1A O2A 5.0(4)
C9A O1A C1A C2A -176.4(2)
C11A O3A C3A C2A 97.1(3)
C11A O3A C3A C4A -141.9(2)
C13A O5A C4A C3A -109.2(2)
C13A O5A C4A C5A 125.0(2)
O1B C1B C2B C3B 32.0(10)
O2B C1B C2B C3B -153.3(7)
O3B C3B C4B O5B 57.9(9)
O3B C3B C4B C5B 178.0(5)
O3B C11B O3C C3C -51.7(12)
O4B C11B O3C C3C 4.9(8)
O5B C4B C5B C6B 66.4(9)
O7B C6B C7B C8B 62.3(10)
C1B O1B C9B C8B 141.9(8)
C1B O1B C9B C10B -90.8(9)
C1B C2B C3B O3B -170.4(6)
C1B C2B C3B C4B 72.1(8)
C2B C3B C4B O5B 176.5(8)
C2B C3B C4B C5B -63.4(7)
C3B O3B C11B O4B -16.0(8)
C3B O3B C11B C12B 171.2(5)
C3B O3B C11B O3C 116.4(15)
C3B C4B C5B C6B -50.2(8)
C4B O5B C13B O6B 28(3)
C4B O5B C13B C14B 175.5(10)
C4B C5B C6B O7B -23.4(10)
C4B C5B C6B C7B 159.3(6)
C5B C6B C7B C8B -120.4(7)
C6B C7B C8B C9B 69.8(9)
C7B C8B C9B O1B -61.5(9)
C7B C8B C9B C10B 177.3(8)
C9B O1B C1B O2B 10.7(12)
C9B O1B C1B C2B -175.0(7)
C11B O3B C3B C2B 100.0(7)
C11B O3B C3B C4B -139.2(6)
C11B O3C C3C C2C 79.3(6)
C11B O3C C3C C4C -160.3(5)
C12B C11B O3C C3C 177.4(5)
C13B O5B C4B C3B -128.2(13)
C13B O5B C4B C5B 108.8(14)
O1C C1C C2C C3C 9.6(8)
O2C C1C C2C C3C -165.6(7)
O3C C3C C4C O5C 60.0(8)
O3C C3C C4C C5C 179.5(5)
O5C C4C C5C C6C 66.4(8)
O7C C6C C7C C8C 57.6(9)
C1C O1C C9C C8C 153.4(7)
C1C O1C C9C C10C -87.1(9)
C1C C2C C3C O3C -163.6(6)
C1C C2C C3C C4C 83.7(8)
C2C C3C C4C O5C 174.0(7)
C2C C3C C4C C5C -66.4(7)
C3C C4C C5C C6C -53.8(8)
C4C O5C C13C O6C -18.6(16)
C4C O5C C13C C14C -176.1(10)
C4C C5C C6C O7C -27.4(9)
C4C C5C C6C C7C 156.1(6)
C5C C6C C7C C8C -125.9(7)
C6C C7C C8C C9C 73.9(8)
C7C C8C C9C O1C -55.4(8)
C7C C8C C9C C10C -175.8(7)
C9C O1C C1C O2C 2.6(11)
C9C O1C C1C C2C -172.4(6)
C13C O5C C4C C3C -132.8(12)
C13C O5C C4C C5C 103.6(13)
